data_7017739
loop_
_publ_author_name
'Mujkic, Monika'
'Lentz, Dieter'

_publ_section_title
;
 Syntheses of highly unsaturated isocyanides via organometallic pathways.
;
_journal_issue 3
_journal_name_full 'Dalton transactions (Cambridge, England : 2003)'
_journal_page_first 839
_journal_page_last 849
_journal_paper_doi 10.1039/c1dt11382h
_journal_volume 41
_journal_year 2012
_chemical_formula_sum 'C32 Co4 Cr2 F4 N2 O22'
_chemical_formula_weight 1180.06
_chemical_name_systematic
;
?
;
_space_group_IT_number 61
_symmetry_cell_setting orthorhombic
_symmetry_space_group_name_Hall '-P 2ac 2ab'
_symmetry_space_group_name_H-M 'P b c a'
_atom_sites_solution_primary direct
_atom_sites_solution_secondary difmap
_audit_creation_method SHELXL-97
_cell_angle_alpha 90.00
_cell_angle_beta 90.00
_cell_angle_gamma 90.00
_cell_formula_units_Z 4
_cell_length_a 13.994(3)
_cell_length_b 11.837(3)
_cell_length_c 24.944(6)
_cell_measurement_reflns_used 960
_cell_measurement_temperature 193(2)
_cell_measurement_theta_max 25.0
_cell_measurement_theta_min 3.0
_cell_volume 4131.9(17)
_computing_cell_refinement 'SAINT (Bruker-AXS)'
_computing_data_collection 'SMART (Bruker-AXS)'
_computing_data_reduction 'SAINT (Bruker-AXS)'
_computing_structure_refinement 'SHELXL-97 (Sheldrick, 1997)'
_computing_structure_solution 'SHELXS-97 (Sheldrick, 1997)'
_diffrn_ambient_temperature 193(2)
_diffrn_measured_fraction_theta_full 0.998
_diffrn_measured_fraction_theta_max 0.998
_diffrn_measurement_device_type 'Bruker-AXS ASMART CCD'
_diffrn_measurement_method 'omega scan'
_diffrn_radiation_monochromator graphite
_diffrn_radiation_source 'fine-focus sealed tube'
_diffrn_radiation_type MoK\a
_diffrn_radiation_wavelength 0.71073
_diffrn_reflns_av_R_equivalents 0.0420
_diffrn_reflns_av_sigmaI/netI 0.0228
_diffrn_reflns_limit_h_max 16
_diffrn_reflns_limit_h_min -16
_diffrn_reflns_limit_k_max 14
_diffrn_reflns_limit_k_min -14
_diffrn_reflns_limit_l_max 29
_diffrn_reflns_limit_l_min -29
_diffrn_reflns_number 32362
_diffrn_reflns_theta_full 25.12
_diffrn_reflns_theta_max 25.12
_diffrn_reflns_theta_min 1.63
_exptl_absorpt_coefficient_mu 2.181
_exptl_absorpt_correction_T_max 0.745
_exptl_absorpt_correction_T_min 0.551
_exptl_absorpt_correction_type multi-scan
_exptl_absorpt_process_details 'SADABS (Bruker-AXS)'
_exptl_crystal_colour brown
_exptl_crystal_density_diffrn 1.897
_exptl_crystal_density_method 'not measured'
_exptl_crystal_description prism
_exptl_crystal_F_000 2296
_exptl_crystal_size_max 0.24
_exptl_crystal_size_mid 0.20
_exptl_crystal_size_min 0.19
_refine_diff_density_max 1.564
_refine_diff_density_min -0.654
_refine_diff_density_rms 0.138
_refine_ls_extinction_method none
_refine_ls_goodness_of_fit_ref 1.224
_refine_ls_matrix_type full
_refine_ls_number_parameters 298
_refine_ls_number_reflns 3671
_refine_ls_number_restraints 0
_refine_ls_restrained_S_all 1.224
_refine_ls_R_factor_all 0.0772
_refine_ls_R_factor_gt 0.0666
_refine_ls_shift/su_max 0.001
_refine_ls_shift/su_mean 0.000
_refine_ls_structure_factor_coef Fsqd
_refine_ls_weighting_details 'calc w=1/[\s^2^(Fo^2^)+(0.0413P)^2^+46.0795P] where P=(Fo^2^+2Fc^2^)/3'
_refine_ls_weighting_scheme calc
_refine_ls_wR_factor_gt 0.1720
_refine_ls_wR_factor_ref 0.1783
_reflns_number_gt 3152
_reflns_number_total 3671
_reflns_threshold_expression >2sigma(I)
_cod_data_source_file c1dt11382h.txt
_cod_data_source_block 1monika
_cod_original_cell_volume 4131.9(16)
_cod_original_sg_symbol_H-M Pbca
_cod_database_code 7017739

loop_
_symmetry_equiv_pos_as_xyz
'x, y, z'
'-x+1/2, -y, z+1/2'
'-x, y+1/2, -z+1/2'
'x+1/2, -y+1/2, -z'
'-x, -y, -z'
'x-1/2, y, -z-1/2'
'x, -y-1/2, z-1/2'
'-x-1/2, y-1/2, z'

loop_
_atom_site_label
_atom_site_type_symbol
_atom_site_fract_x
_atom_site_fract_y
_atom_site_fract_z
_atom_site_U_iso_or_equiv
_atom_site_adp_type
_atom_site_occupancy
_atom_site_symmetry_multiplicity
_atom_site_calc_flag
Co1 Co 0.60533(7) 0.15626(8) 0.53666(4) 0.0285(3) Uani 1 1 d
Co2 Co 0.51324(8) 0.18593(8) 0.45337(4) 0.0302(3) Uani 1 1 d
Cr3 Cr 0.54155(12) 0.45359(12) 0.71005(5) 0.0446(4) Uani 1 1 d
F2 F 0.3030(3) 0.1332(4) 0.5367(2) 0.0495(13) Uani 1 1 d
C3 C 0.4697(5) 0.1528(6) 0.5265(3) 0.0300(16) Uani 1 1 d
O7 O 0.6387(5) 0.3986(5) 0.5576(2) 0.0465(15) Uani 1 1 d
N1 N 0.4454(5) 0.3033(5) 0.6236(3) 0.0392(16) Uani 1 1 d
C2 C 0.3835(6) 0.1809(6) 0.5567(3) 0.0291(16) Uani 1 1 d
O11 O 0.5429(6) 0.4316(6) 0.4410(3) 0.073(2) Uani 1 1 d
O1 O 0.6164(7) 0.6148(7) 0.7943(3) 0.081(3) Uani 1 1 d
O2 O 0.4471(6) 0.3126(7) 0.7963(3) 0.076(2) Uani 1 1 d
C4 C 0.5070(5) 0.0594(6) 0.5033(3) 0.0275(15) Uani 1 1 d
O9 O 0.3270(4) 0.1635(6) 0.4012(3) 0.0509(16) Uani 1 1 d
O4 O 0.6546(6) 0.5932(6) 0.6299(3) 0.066(2) Uani 1 1 d
O8 O 0.7886(4) 0.0866(5) 0.4902(3) 0.0514(16) Uani 1 1 d
C10O C 0.3988(6) 0.1737(7) 0.4213(3) 0.0368(18) Uani 1 1 d
F1 F 0.2880(4) 0.2623(5) 0.6194(2) 0.0567(14) Uani 1 1 d
C4O C 0.6109(8) 0.5402(8) 0.6585(4) 0.051(2) Uani 1 1 d
C11O C 0.5914(6) 0.1240(8) 0.4027(4) 0.041(2) Uani 1 1 d
O6 O 0.6106(6) 0.0720(6) 0.6470(3) 0.063(2) Uani 1 1 d
C9O C 0.7193(6) 0.1112(6) 0.5082(3) 0.0335(17) Uani 1 1 d
O10 O 0.6358(5) 0.0780(7) 0.3726(3) 0.071(2) Uani 1 1 d
C12O C 0.5312(7) 0.3380(7) 0.4456(3) 0.045(2) Uani 1 1 d
C7O C 0.6110(6) 0.1032(7) 0.6048(4) 0.043(2) Uani 1 1 d
C6O C 0.4827(7) 0.3590(7) 0.6561(3) 0.041(2) Uani 1 1 d
C1 C 0.3744(6) 0.2470(7) 0.5988(3) 0.0368(18) Uani 1 1 d
C8O C 0.6283(6) 0.3055(7) 0.5500(3) 0.0375(18) Uani 1 1 d
C5O C 0.6495(9) 0.3560(9) 0.7151(4) 0.059(3) Uani 1 1 d
C3O C 0.4347(10) 0.5503(11) 0.7049(5) 0.076(3) Uani 1 1 d
O5 O 0.7133(7) 0.2989(8) 0.7186(4) 0.098(3) Uani 1 1 d
C2O C 0.4800(8) 0.3661(8) 0.7638(4) 0.054(2) Uani 1 1 d
C1O C 0.5897(9) 0.5523(8) 0.7640(4) 0.059(3) Uani 1 1 d
O3 O 0.3717(8) 0.6090(10) 0.6981(5) 0.119(4) Uani 1 1 d

loop_
_atom_site_aniso_label
_atom_site_aniso_U_11
_atom_site_aniso_U_22
_atom_site_aniso_U_33
_atom_site_aniso_U_23
_atom_site_aniso_U_13
_atom_site_aniso_U_12
Co1 0.0343(6) 0.0226(5) 0.0287(5) 0.0022(4) -0.0032(4) -0.0036(4)
Co2 0.0388(6) 0.0239(5) 0.0281(5) 0.0050(4) -0.0040(4) -0.0049(4)
Cr3 0.0671(10) 0.0343(7) 0.0323(7) -0.0044(6) 0.0023(7) -0.0001(7)
F2 0.033(3) 0.056(3) 0.059(3) -0.004(3) 0.003(2) -0.004(2)
C3 0.036(4) 0.023(4) 0.031(4) 0.005(3) 0.005(3) -0.002(3)
O7 0.062(4) 0.027(3) 0.050(4) -0.003(3) 0.001(3) -0.009(3)
N1 0.062(5) 0.027(3) 0.029(3) 0.000(3) 0.002(3) 0.004(3)
C2 0.042(4) 0.029(4) 0.017(3) 0.006(3) -0.004(3) 0.004(3)
O11 0.111(6) 0.034(4) 0.072(5) 0.019(3) -0.035(5) -0.021(4)
O1 0.136(8) 0.057(5) 0.051(4) -0.014(4) -0.011(5) -0.019(5)
O2 0.109(7) 0.074(5) 0.044(4) -0.003(4) 0.024(4) -0.026(5)
C4 0.029(4) 0.024(4) 0.029(4) 0.003(3) -0.005(3) -0.003(3)
O9 0.044(4) 0.056(4) 0.053(4) 0.010(3) -0.012(3) -0.003(3)
O4 0.109(6) 0.045(4) 0.044(4) 0.003(3) 0.002(4) -0.017(4)
O8 0.039(3) 0.047(4) 0.069(4) 0.018(3) 0.009(3) 0.003(3)
C10O 0.046(5) 0.031(4) 0.033(4) 0.006(3) 0.004(4) 0.003(4)
F1 0.054(3) 0.064(4) 0.052(3) 0.002(3) 0.012(3) 0.018(3)
C4O 0.081(7) 0.039(5) 0.034(5) -0.003(4) -0.004(5) -0.003(5)
C11O 0.039(5) 0.045(5) 0.039(5) 0.004(4) -0.004(4) -0.013(4)
O6 0.095(6) 0.064(4) 0.031(3) 0.015(3) -0.003(3) -0.010(4)
C9O 0.034(4) 0.026(4) 0.041(4) 0.006(3) -0.002(4) -0.003(3)
O10 0.058(4) 0.082(5) 0.073(5) -0.034(4) 0.018(4) -0.015(4)
C12O 0.062(6) 0.032(5) 0.039(5) 0.012(4) -0.017(4) -0.008(4)
C7O 0.049(5) 0.029(4) 0.052(6) -0.006(4) 0.002(4) -0.008(4)
C6O 0.053(5) 0.030(4) 0.040(5) 0.004(4) 0.010(4) 0.004(4)
C1 0.043(5) 0.035(4) 0.033(4) 0.012(4) 0.006(4) 0.013(4)
C8O 0.035(4) 0.036(5) 0.042(5) 0.002(4) -0.005(4) -0.006(3)
C5O 0.072(7) 0.049(6) 0.055(6) 0.008(5) 0.005(5) -0.003(5)
C3O 0.084(9) 0.063(7) 0.082(9) -0.018(6) -0.014(7) 0.017(7)
O5 0.086(6) 0.084(6) 0.125(8) 0.040(6) 0.016(6) 0.026(5)
C2O 0.077(7) 0.052(6) 0.033(5) -0.015(4) 0.005(5) -0.010(5)
C1O 0.091(8) 0.036(5) 0.051(6) -0.003(4) -0.008(6) -0.005(5)
O3 0.107(8) 0.111(8) 0.140(10) -0.035(7) -0.016(7) 0.058(7)

loop_
_atom_type_symbol
_atom_type_description
_atom_type_scat_dispersion_real
_atom_type_scat_dispersion_imag
_atom_type_scat_source
C C 0.0033 0.0016 'International Tables Vol C Tables 4.2.6.8 and 6.1.1.4'
N N 0.0061 0.0033 'International Tables Vol C Tables 4.2.6.8 and 6.1.1.4'
O O 0.0106 0.0060 'International Tables Vol C Tables 4.2.6.8 and 6.1.1.4'
F F 0.0171 0.0103 'International Tables Vol C Tables 4.2.6.8 and 6.1.1.4'
Cr Cr 0.3209 0.6236 'International Tables Vol C Tables 4.2.6.8 and 6.1.1.4'
Co Co 0.3494 0.9721 'International Tables Vol C Tables 4.2.6.8 and 6.1.1.4'

loop_
_geom_angle_atom_site_label_1
_geom_angle_atom_site_label_2
_geom_angle_atom_site_label_3
_geom_angle
_geom_angle_site_symmetry_1
_geom_angle_site_symmetry_3
C7O Co1 C9O 103.0(4) . .
C7O Co1 C8O 99.1(4) . .
C9O Co1 C8O 101.5(4) . .
C7O Co1 C3 99.2(4) . .
C9O Co1 C3 143.9(3) . .
C8O Co1 C3 102.6(3) . .
C7O Co1 C4 103.0(3) . .
C9O Co1 C4 105.9(3) . .
C8O Co1 C4 139.5(3) . .
C3 Co1 C4 40.7(3) . .
C7O Co1 Co2 149.4(3) . .
C9O Co1 Co2 99.8(3) . .
C8O Co1 Co2 96.1(3) . .
C3 Co1 Co2 51.3(2) . .
C4 Co1 Co2 50.5(2) . .
C10O Co2 C11O 101.1(4) . .
C10O Co2 C12O 98.9(4) . .
C11O Co2 C12O 103.9(4) . .
C10O Co2 C4 100.5(3) . .
C11O Co2 C4 99.2(4) . .
C12O Co2 C4 146.1(3) . .
C10O Co2 C3 97.0(3) . .
C11O Co2 C3 138.6(4) . .
C12O Co2 C3 109.7(4) . .
C4 Co2 C3 40.5(3) . .
C10O Co2 Co1 145.9(3) . .
C11O Co2 Co1 102.3(3) . .
C12O Co2 Co1 99.0(3) . .
C4 Co2 Co1 51.5(2) . .
C3 Co2 Co1 49.6(2) . .
C3O Cr3 C2O 91.2(6) . .
C3O Cr3 C1O 87.5(5) . .
C2O Cr3 C1O 89.8(4) . .
C3O Cr3 C5O 179.9(6) . .
C2O Cr3 C5O 89.0(5) . .
C1O Cr3 C5O 92.6(5) . .
C3O Cr3 C4O 91.7(5) . .
C2O Cr3 C4O 176.3(5) . .
C1O Cr3 C4O 88.1(4) . .
C5O Cr3 C4O 88.1(4) . .
C3O Cr3 C6O 88.1(5) . .
C2O Cr3 C6O 89.0(4) . .
C1O Cr3 C6O 175.4(5) . .
C5O Cr3 C6O 91.9(4) . .
C4O Cr3 C6O 93.3(4) . .
C4 C3 C2 136.5(7) . .
C4 C3 Co1 72.0(5) . .
C2 C3 Co1 138.2(6) . .
C4 C3 Co2 69.2(4) . .
C2 C3 Co2 133.7(5) . .
Co1 C3 Co2 79.1(3) . .
C6O N1 C1 158.1(8) . .
C1 C2 F2 117.4(7) . .
C1 C2 C3 128.9(8) . .
F2 C2 C3 113.7(6) . .
C3 C4 C4 143.2(9) . 5_656
C3 C4 Co2 70.3(4) . .
C4 C4 Co2 133.5(8) 5_656 .
C3 C4 Co1 67.3(4) . .
C4 C4 Co1 135.7(7) 5_656 .
Co2 C4 Co1 78.0(3) . .
O9 C10O Co2 178.4(7) . .
O4 C4O Cr3 176.8(9) . .
O10 C11O Co2 174.4(8) . .
O8 C9O Co1 178.1(7) . .
O11 C12O Co2 179.5(9) . .
O6 C7O Co1 177.0(9) . .
N1 C6O Cr3 178.5(8) . .
C2 C1 F1 118.6(8) . .
C2 C1 N1 126.1(8) . .
F1 C1 N1 115.3(7) . .
O7 C8O Co1 177.2(8) . .
O5 C5O Cr3 179.3(12) . .
O3 C3O Cr3 175.4(13) . .
O2 C2O Cr3 177.2(11) . .
O1 C1O Cr3 176.6(9) . .

loop_
_geom_bond_atom_site_label_1
_geom_bond_atom_site_label_2
_geom_bond_distance
_geom_bond_site_symmetry_2
Co1 C7O 1.813(10) .
Co1 C9O 1.826(9) .
Co1 C8O 1.826(8) .
Co1 C3 1.915(8) .
Co1 C4 1.975(7) .
Co1 Co2 2.4699(15) .
Co2 C10O 1.796(9) .
Co2 C11O 1.826(10) .
Co2 C12O 1.828(8) .
Co2 C4 1.950(7) .
Co2 C3 1.963(7) .
Cr3 C3O 1.888(13) .
Cr3 C2O 1.901(10) .
Cr3 C1O 1.905(10) .
Cr3 C5O 1.906(12) .
Cr3 C4O 1.911(10) .
Cr3 C6O 1.936(9) .
F2 C2 1.356(9) .
C3 C4 1.353(11) .
C3 C2 1.460(10) .
O7 C8O 1.128(10) .
N1 C6O 1.168(11) .
N1 C1 1.347(11) .
C2 C1 1.315(11) .
O11 C12O 1.125(10) .
O1 C1O 1.121(11) .
O2 C2O 1.127(11) .
C4 C4 1.429(14) 5_656
O9 C10O 1.129(10) .
O4 C4O 1.129(11) .
O8 C9O 1.107(10) .
F1 C1 1.327(9) .
C11O O10 1.115(11) .
O6 C7O 1.116(11) .
C5O O5 1.124(13) .
C3O O3 1.134(14) .
